data_1525628
loop_
_publ_author_name
'Beitone, L.'
'Marrot, J.'
'Ferey, G.'
'Lorentz, C.'
'Loiseau, T.'
'Taulelle, F.'

_publ_section_title
;
 Hydrothermal synthesis and structure determination of the first
 three-dimensional oxyfluorinated gallium phosphate incorporating lithium
;
_journal_name_full 'Solid State Sciences'
_journal_page_first 641
_journal_page_last 647
_journal_volume 3
_journal_year 2001
_chemical_formula_sum 'F3 Ga3 H5 Li O11 P2'
_chemical_name_systematic 'Li Ga3 F3 (O H) (P O4)2 (H2 O)2'
_space_group_IT_number 14
_symmetry_space_group_name_Hall '-P 2ybc'
_symmetry_space_group_name_H-M 'P 1 21/c 1'
_cell_angle_alpha 90
_cell_angle_beta 104.351
_cell_angle_gamma 90
_cell_formula_units_Z 2
_cell_length_a 8.6885
_cell_length_b 8.2442
_cell_length_c 7.1303
_cell_volume 494.804
_citation_journal_id_ASTM SSSCFJ
_cod_data_source_file Beitone_SSSCFJ_2001_1963.cif
_cod_data_source_block H5F3Ga3Li1O11P2
_cod_original_formula_sum 'H5 F3 Ga3 Li1 O11 P2'
_cod_database_code 1525628

loop_
_symmetry_equiv_pos_as_xyz
x,y,z
-x,y+1/2,-z+1/2
-x,-y,-z
x,-y-1/2,z-1/2

loop_
_atom_site_label
_atom_site_type_symbol
_atom_site_fract_x
_atom_site_fract_y
_atom_site_fract_z
_atom_site_occupancy
_atom_site_U_iso_or_equiv
F2 F-1 0.1258 0.1937 0.0352 1 0.0
F1 F-1 0.3422 0.1589 0.821 0.5 0.0
O3 O-2 0.5813 0.2872 0.1205 1 0.0
P1 P+5 0.6815 0.4369 0.1962 1 0.0
O6 O-2 0.1571 0.8761 0.1794 1 0.0
O4 O-2 0.404 0.0394 0.1809 1 0.0
O1 O-2 0.3422 0.1589 0.821 0.5 0.0
O5 O-2 0.2887 0.4627 -0.0272 1 0.0
O2 O-2 -0.0918 0.0678 0.2236 1 0.0
Ga1 Ga+3 0 0 0 1 0.0
Li1 Li+1 0.3516 -0.0573 0.781 0.5 0.0
Ga2 Ga+3 0.3538 0.2519 0.0723 1 0.0
